data_1501973
loop_
_publ_author_name
'Wang, Xu-Fan'
'An, Jing'
'Zhang, Xiao-Xiao'
'Tan, Fen'
'Chen, Jia-Rong'
'Xiao, Wen-Jing'

_publ_section_title
;
 Catalytic asymmetric aza-Michael-Michael addition cascade:
 enantioselective synthesis of polysubstituted 4-aminobenzopyrans.
;
_journal_issue 4
_journal_name_full 'Organic letters'
_journal_page_first 808
_journal_page_last 811
_journal_paper_doi 10.1021/ol1031188
_journal_volume 13
_journal_year 2011
_chemical_formula_moiety 'C20 H21 Br N2 O6'
_chemical_formula_sum 'C20 H21 Br N2 O6'
_chemical_formula_weight 465.30
_chemical_name_systematic
; 
 ? 
;
_space_group_IT_number 4
_symmetry_cell_setting monoclinic
_symmetry_space_group_name_Hall 'P 2yb'
_symmetry_space_group_name_H-M 'P 1 21 1'
_atom_sites_solution_hydrogens geom
_atom_sites_solution_primary direct
_atom_sites_solution_secondary difmap
_audit_creation_method SHELXL-97
_cell_angle_alpha 90.00
_cell_angle_beta 107.486(2)
_cell_angle_gamma 90.00
_cell_formula_units_Z 2
_cell_length_a 8.8643(9)
_cell_length_b 11.8667(12)
_cell_length_c 10.0142(11)
_cell_measurement_reflns_used 2751
_cell_measurement_temperature 298(2)
_cell_measurement_theta_max 26.09
_cell_measurement_theta_min 2.41
_cell_volume 1004.72(18)
_computing_cell_refinement 'Bruker SMART'
_computing_data_collection 'Bruker SMART'
_computing_data_reduction 'Bruker SAINT'
_computing_molecular_graphics 'Bruker SHELXTL'
_computing_publication_material 'Bruker SHELXTL'
_computing_structure_refinement 'SHELXL-97 (Sheldrick, 1997)'
_computing_structure_solution 'SHELXS-97 (Sheldrick, 1990)'
_diffrn_ambient_temperature 298(2)
_diffrn_measured_fraction_theta_full 0.992
_diffrn_measured_fraction_theta_max 0.992
_diffrn_measurement_device_type 'CCD area detector'
_diffrn_measurement_method 'phi and omega scans'
_diffrn_radiation_monochromator graphite
_diffrn_radiation_source 'fine-focus sealed tube'
_diffrn_radiation_type MoK\a
_diffrn_radiation_wavelength 0.71073
_diffrn_reflns_av_R_equivalents 0.0665
_diffrn_reflns_av_sigmaI/netI 0.0586
_diffrn_reflns_limit_h_max 11
_diffrn_reflns_limit_h_min -10
_diffrn_reflns_limit_k_max 15
_diffrn_reflns_limit_k_min -14
_diffrn_reflns_limit_l_max 12
_diffrn_reflns_limit_l_min -13
_diffrn_reflns_number 6801
_diffrn_reflns_theta_full 28.31
_diffrn_reflns_theta_max 28.31
_diffrn_reflns_theta_min 2.13
_exptl_absorpt_coefficient_mu 2.086
_exptl_absorpt_correction_T_max 0.8186
_exptl_absorpt_correction_T_min 0.7314
_exptl_absorpt_correction_type none
_exptl_crystal_colour brown
_exptl_crystal_density_diffrn 1.538
_exptl_crystal_density_method 'not measured'
_exptl_crystal_description block
_exptl_crystal_F_000 476
_exptl_crystal_size_max 0.16
_exptl_crystal_size_mid 0.15
_exptl_crystal_size_min 0.10
_refine_diff_density_max 0.738
_refine_diff_density_min -0.377
_refine_diff_density_rms 0.082
_refine_ls_abs_structure_details 'Flack H D (1983), Acta Cryst. A39, 876-881'
_refine_ls_abs_structure_Flack 0.007(10)
_refine_ls_extinction_method none
_refine_ls_goodness_of_fit_ref 0.957
_refine_ls_hydrogen_treatment mixed
_refine_ls_matrix_type full
_refine_ls_number_parameters 270
_refine_ls_number_reflns 4343
_refine_ls_number_restraints 3
_refine_ls_restrained_S_all 0.957
_refine_ls_R_factor_all 0.0581
_refine_ls_R_factor_gt 0.0492
_refine_ls_shift/su_max 0.000
_refine_ls_shift/su_mean 0.000
_refine_ls_structure_factor_coef Fsqd
_refine_ls_weighting_details 'calc w=1/[\s^2^(Fo^2^)+(0.0677P)^2^+0.0000P] where P=(Fo^2^+2Fc^2^)/3'
_refine_ls_weighting_scheme calc
_refine_ls_wR_factor_gt 0.1131
_refine_ls_wR_factor_ref 0.1165
_reflns_number_gt 3518
_reflns_number_total 4343
_reflns_threshold_expression >2sigma(I)
_cod_data_source_file ol1031188_si_001.cif
_cod_data_source_block 100921bm
_cod_depositor_comments
;
The following automatic conversions were performed:

'_symmetry_cell_setting' value 'Monoclinic' changed to 'monoclinic'
according to /home/saulius/struct/CIF-dictionaries/cif_core.dic
dictionary named 'cif_core.dic' version 2.4.1 from 2010-06-29.

Automatic conversion script
Id: cif_fix_values 1715 2011-07-08 13:25:40Z adriana 
;
_cod_original_sg_symbol_H-M P2(1)
_cod_database_code 1501973

loop_
_symmetry_equiv_pos_as_xyz
'x, y, z'
'-x, y+1/2, -z'

loop_
_atom_site_label
_atom_site_type_symbol
_atom_site_fract_x
_atom_site_fract_y
_atom_site_fract_z
_atom_site_U_iso_or_equiv
_atom_site_adp_type
_atom_site_occupancy
_atom_site_symmetry_multiplicity
_atom_site_calc_flag
_atom_site_refinement_flags
Br1 Br 0.51572(6) -0.18785(6) -0.49962(5) 0.06036(16) Uani 1 1 d .
C1 C 0.4550(4) 0.0740(3) -0.2486(3) 0.0303(7) Uani 1 1 d .
C2 C 0.3218(4) 0.1297(3) -0.3355(4) 0.0336(8) Uani 1 1 d .
C3 C 0.2513(4) 0.0926(3) -0.4709(4) 0.0397(9) Uani 1 1 d .
H3 H 0.1649 0.1314 -0.5284 0.048 Uiso 1 1 calc R
C4 C 0.3077(5) -0.0008(4) -0.5210(4) 0.0437(9) Uani 1 1 d .
H4 H 0.2592 -0.0264 -0.6115 0.052 Uiso 1 1 calc R
C5 C 0.4373(5) -0.0562(3) -0.4351(4) 0.0402(8) Uani 1 1 d .
C6 C 0.5126(4) -0.0199(3) -0.3007(4) 0.0384(8) Uani 1 1 d .
H6 H 0.6011 -0.0579 -0.2453 0.046 Uiso 1 1 calc R
C7 C 0.6592(4) 0.0749(3) -0.0131(3) 0.0324(7) Uani 1 1 d .
H7 H 0.6729 -0.0034 -0.0381 0.039 Uiso 1 1 calc R
C8 C 0.8088(4) 0.1381(3) -0.0088(4) 0.0351(8) Uani 1 1 d .
C9 C 0.9369(5) 0.1356(4) 0.1138(4) 0.0398(9) Uani 1 1 d .
C10 C 1.0797(5) 0.1853(4) 0.1171(5) 0.0488(10) Uani 1 1 d .
H10 H 1.1655 0.1818 0.1979 0.059 Uiso 1 1 calc R
C11 C 1.0933(5) 0.2398(4) 0.0001(5) 0.0573(12) Uani 1 1 d .
H11 H 1.1892 0.2727 0.0020 0.069 Uiso 1 1 calc R
C12 C 0.9671(6) 0.2462(5) -0.1196(5) 0.0584(12) Uani 1 1 d .
H12 H 0.9768 0.2851 -0.1972 0.070 Uiso 1 1 calc R
C13 C 0.8263(5) 0.1951(4) -0.1242(4) 0.0481(10) Uani 1 1 d .
H13 H 0.7416 0.1988 -0.2058 0.058 Uiso 1 1 calc R
C14 C 0.6390(4) 0.0746(3) 0.1338(3) 0.0325(8) Uani 1 1 d .
C15 C 0.7919(4) 0.0252(3) 0.2369(3) 0.0353(8) Uani 1 1 d .
H15 H 0.8070 -0.0518 0.2079 0.042 Uiso 1 1 calc R
C16 C 0.5947(5) 0.1894(4) 0.1789(4) 0.0432(9) Uani 1 1 d .
H16A H 0.6773 0.2425 0.1816 0.065 Uiso 1 1 calc R
H16B H 0.5813 0.1834 0.2703 0.065 Uiso 1 1 calc R
H16C H 0.4977 0.2145 0.1133 0.065 Uiso 1 1 calc R
C17 C 0.7887(5) 0.0232(4) 0.3868(4) 0.0442(9) Uani 1 1 d .
H17A H 0.6840 0.0009 0.3883 0.053 Uiso 1 1 calc R
H17B H 0.8083 0.0988 0.4251 0.053 Uiso 1 1 calc R
C18 C 0.9094(4) -0.0562(3) 0.4791(4) 0.0357(8) Uani 1 1 d .
C19 C 1.0697(5) -0.0931(4) 0.7087(4) 0.0482(10) Uani 1 1 d .
H19A H 1.1662 -0.1001 0.6827 0.058 Uiso 1 1 calc R
H19B H 1.0248 -0.1677 0.7085 0.058 Uiso 1 1 calc R
C20 C 1.1046(6) -0.0416(4) 0.8505(4) 0.0583(13) Uani 1 1 d .
H20A H 1.1598 0.0283 0.8525 0.087 Uiso 1 1 calc R
H20B H 1.1693 -0.0921 0.9190 0.087 Uiso 1 1 calc R
H20C H 1.0074 -0.0278 0.8713 0.087 Uiso 1 1 calc R
N1 N 0.5161(4) 0.1173(3) -0.1131(3) 0.0353(7) Uani 1 1 d D
H1A H 0.493(5) 0.1865(14) -0.104(4) 0.042 Uiso 1 1 d D
N2 N 0.5075(4) -0.0107(4) 0.1301(4) 0.0455(9) Uani 1 1 d .
O1 O 0.2707(3) 0.2187(2) -0.2752(3) 0.0433(6) Uani 1 1 d D
H1 H 0.199(4) 0.249(4) -0.336(4) 0.065 Uiso 1 1 d D
O2 O 0.5185(4) -0.1028(3) 0.0791(4) 0.0654(9) Uani 1 1 d .
O3 O 0.4038(4) 0.0153(4) 0.1781(4) 0.0744(11) Uani 1 1 d .
O4 O 0.9262(3) 0.0914(3) 0.2368(3) 0.0459(7) Uani 1 1 d .
O5 O 0.9530(3) -0.1423(3) 0.4400(3) 0.0485(7) Uani 1 1 d .
O6 O 0.9573(3) -0.0203(2) 0.6093(3) 0.0427(6) Uani 1 1 d .

loop_
_atom_site_aniso_label
_atom_site_aniso_U_11
_atom_site_aniso_U_22
_atom_site_aniso_U_33
_atom_site_aniso_U_23
_atom_site_aniso_U_13
_atom_site_aniso_U_12
Br1 0.0845(3) 0.0507(3) 0.0520(2) -0.0147(2) 0.0297(2) -0.0001(3)
C1 0.0315(16) 0.035(2) 0.0225(14) -0.0006(15) 0.0046(12) -0.0002(14)
C2 0.0331(18) 0.036(2) 0.0295(17) 0.0026(14) 0.0059(14) -0.0032(14)
C3 0.0365(19) 0.046(2) 0.0290(17) 0.0081(15) -0.0024(15) -0.0014(16)
C4 0.047(2) 0.056(3) 0.0240(16) -0.0029(17) 0.0035(15) -0.0120(19)
C5 0.052(2) 0.037(2) 0.0357(19) -0.0051(16) 0.0187(16) -0.0040(17)
C6 0.0395(19) 0.042(2) 0.0311(17) -0.0040(16) 0.0068(15) 0.0004(16)
C7 0.0308(17) 0.035(2) 0.0262(14) -0.0006(15) 0.0010(12) 0.0053(15)
C8 0.0323(17) 0.040(2) 0.0298(17) -0.0036(15) 0.0049(14) 0.0056(15)
C9 0.039(2) 0.044(2) 0.0326(19) -0.0045(16) 0.0058(15) 0.0057(16)
C10 0.033(2) 0.060(3) 0.053(2) -0.007(2) 0.0115(17) 0.0032(19)
C11 0.044(2) 0.061(3) 0.074(3) 0.004(2) 0.028(2) -0.003(2)
C12 0.056(3) 0.071(3) 0.051(3) 0.012(2) 0.021(2) 0.000(2)
C13 0.048(2) 0.058(3) 0.037(2) 0.0056(19) 0.0110(17) 0.005(2)
C14 0.0269(16) 0.040(2) 0.0252(14) 0.0014(15) -0.0004(12) 0.0019(15)
C15 0.0317(17) 0.042(2) 0.0266(16) 0.0018(14) 0.0008(13) -0.0002(15)
C16 0.044(2) 0.048(3) 0.034(2) -0.0025(17) 0.0065(16) 0.0094(18)
C17 0.043(2) 0.056(3) 0.0286(18) 0.0049(16) 0.0025(15) 0.0064(19)
C18 0.0333(18) 0.040(2) 0.0274(17) 0.0042(15) -0.0010(14) -0.0071(16)
C19 0.059(2) 0.044(2) 0.0322(19) 0.0080(17) -0.0019(17) 0.001(2)
C20 0.073(3) 0.051(3) 0.036(2) 0.0081(19) -0.007(2) 0.004(2)
N1 0.0385(17) 0.0309(17) 0.0270(15) -0.0024(13) -0.0047(12) 0.0071(14)
N2 0.0379(19) 0.057(2) 0.0322(16) 0.0094(16) -0.0037(14) -0.0037(17)
O1 0.0418(14) 0.0444(16) 0.0352(14) 0.0032(12) -0.0014(11) 0.0135(12)
O2 0.066(2) 0.044(2) 0.073(2) 0.0044(18) 0.0007(16) -0.0135(16)
O3 0.0473(18) 0.106(3) 0.075(2) -0.002(2) 0.0259(17) -0.0199(19)
O4 0.0316(13) 0.067(2) 0.0315(13) 0.0031(12) -0.0025(10) -0.0061(12)
O5 0.0481(15) 0.0443(17) 0.0398(14) -0.0081(13) -0.0069(12) -0.0043(13)
O6 0.0502(15) 0.0423(16) 0.0272(12) 0.0035(11) -0.0013(11) 0.0035(12)

loop_
_atom_type_symbol
_atom_type_description
_atom_type_scat_dispersion_real
_atom_type_scat_dispersion_imag
_atom_type_scat_source
C C 0.0033 0.0016 'International Tables Vol C Tables 4.2.6.8 and 6.1.1.4'
H H 0.0000 0.0000 'International Tables Vol C Tables 4.2.6.8 and 6.1.1.4'
N N 0.0061 0.0033 'International Tables Vol C Tables 4.2.6.8 and 6.1.1.4'
O O 0.0106 0.0060 'International Tables Vol C Tables 4.2.6.8 and 6.1.1.4'
Br Br -0.2901 2.4595 'International Tables Vol C Tables 4.2.6.8 and 6.1.1.4'

loop_
_geom_angle_atom_site_label_1
_geom_angle_atom_site_label_2
_geom_angle_atom_site_label_3
_geom_angle
C6 C1 N1 125.4(3)
C6 C1 C2 118.7(3)
N1 C1 C2 115.9(3)
O1 C2 C3 124.7(3)
O1 C2 C1 114.9(3)
C3 C2 C1 120.4(3)
C4 C3 C2 120.6(3)
C4 C3 H3 119.7
C2 C3 H3 119.7
C3 C4 C5 119.0(3)
C3 C4 H4 120.5
C5 C4 H4 120.5
C4 C5 C6 121.9(4)
C4 C5 Br1 120.1(3)
C6 C5 Br1 118.0(3)
C5 C6 C1 119.4(4)
C5 C6 H6 120.3
C1 C6 H6 120.3
N1 C7 C8 115.2(3)
N1 C7 C14 109.5(3)
C8 C7 C14 109.1(3)
N1 C7 H7 107.6
C8 C7 H7 107.6
C14 C7 H7 107.6
C13 C8 C9 118.5(4)
C13 C8 C7 122.3(3)
C9 C8 C7 119.1(3)
O4 C9 C10 116.8(3)
O4 C9 C8 122.7(3)
C10 C9 C8 120.3(4)
C11 C10 C9 119.5(4)
C11 C10 H10 120.2
C9 C10 H10 120.2
C12 C11 C10 120.8(4)
C12 C11 H11 119.6
C10 C11 H11 119.6
C11 C12 C13 119.8(4)
C11 C12 H12 120.1
C13 C12 H12 120.1
C12 C13 C8 120.9(4)
C12 C13 H13 119.5
C8 C13 H13 119.5
C16 C14 C7 113.3(3)
C16 C14 N2 109.6(3)
C7 C14 N2 106.5(3)
C16 C14 C15 113.1(3)
C7 C14 C15 108.0(3)
N2 C14 C15 105.8(3)
O4 C15 C17 105.9(3)
O4 C15 C14 110.7(3)
C17 C15 C14 113.2(3)
O4 C15 H15 109.0
C17 C15 H15 109.0
C14 C15 H15 109.0
C14 C16 H16A 109.5
C14 C16 H16B 109.5
H16A C16 H16B 109.5
C14 C16 H16C 109.5
H16A C16 H16C 109.5
H16B C16 H16C 109.5
C15 C17 C18 113.3(3)
C15 C17 H17A 108.9
C18 C17 H17A 108.9
C15 C17 H17B 108.9
C18 C17 H17B 108.9
H17A C17 H17B 107.7
O5 C18 O6 124.1(4)
O5 C18 C17 124.6(4)
O6 C18 C17 111.2(3)
O6 C19 C20 108.1(4)
O6 C19 H19A 110.1
C20 C19 H19A 110.1
O6 C19 H19B 110.1
C20 C19 H19B 110.1
H19A C19 H19B 108.4
C19 C20 H20A 109.5
C19 C20 H20B 109.5
H20A C20 H20B 109.5
C19 C20 H20C 109.5
H20A C20 H20C 109.5
H20B C20 H20C 109.5
C1 N1 C7 123.1(3)
C1 N1 H1A 115(3)
C7 N1 H1A 117(3)
O3 N2 O2 124.3(4)
O3 N2 C14 119.3(4)
O2 N2 C14 116.4(4)
C2 O1 H1 107(4)
C9 O4 C15 119.7(3)
C18 O6 C19 115.8(3)

loop_
_geom_bond_atom_site_label_1
_geom_bond_atom_site_label_2
_geom_bond_distance
Br1 C5 1.900(4)
C1 C6 1.390(5)
C1 N1 1.399(4)
C1 C2 1.404(5)
C2 O1 1.361(5)
C2 C3 1.383(5)
C3 C4 1.372(6)
C3 H3 0.9300
C4 C5 1.377(6)
C4 H4 0.9300
C5 C6 1.380(5)
C6 H6 0.9300
C7 N1 1.450(4)
C7 C8 1.514(5)
C7 C14 1.534(5)
C7 H7 0.9800
C8 C13 1.387(5)
C8 C9 1.400(5)
C9 O4 1.368(5)
C9 C10 1.388(6)
C10 C11 1.375(6)
C10 H10 0.9300
C11 C12 1.374(7)
C11 H11 0.9300
C12 C13 1.376(6)
C12 H12 0.9300
C13 H13 0.9300
C14 C16 1.523(5)
C14 N2 1.535(5)
C14 C15 1.551(4)
C15 O4 1.426(4)
C15 C17 1.510(5)
C15 H15 0.9800
C16 H16A 0.9600
C16 H16B 0.9600
C16 H16C 0.9600
C17 C18 1.514(5)
C17 H17A 0.9700
C17 H17B 0.9700
C18 O5 1.200(5)
C18 O6 1.315(5)
C19 O6 1.461(5)
C19 C20 1.490(6)
C19 H19A 0.9700
C19 H19B 0.9700
C20 H20A 0.9600
C20 H20B 0.9600
C20 H20C 0.9600
N1 H1A 0.858(10)
N2 O3 1.199(5)
N2 O2 1.222(5)
O1 H1 0.817(10)

loop_
_geom_hbond_atom_site_label_D
_geom_hbond_atom_site_label_H
_geom_hbond_atom_site_label_A
_geom_hbond_distance_DH
_geom_hbond_distance_HA
_geom_hbond_distance_DA
_geom_hbond_angle_DHA
_geom_hbond_site_symmetry_A
O1 H1 O5 0.817(10) 1.932(19) 2.722(4) 162(5) 2_655
N1 H1A O2 0.858(10) 2.518(14) 3.362(5) 168(4) 2_655
N1 H1A O1 0.858(10) 2.22(4) 2.587(4) 106(3) .

loop_
_geom_torsion_atom_site_label_1
_geom_torsion_atom_site_label_2
_geom_torsion_atom_site_label_3
_geom_torsion_atom_site_label_4
_geom_torsion
C6 C1 C2 O1 178.2(3)
N1 C1 C2 O1 0.1(5)
C6 C1 C2 C3 -1.1(5)
N1 C1 C2 C3 -179.2(3)
O1 C2 C3 C4 -177.4(3)
C1 C2 C3 C4 1.8(6)
C2 C3 C4 C5 -1.0(6)
C3 C4 C5 C6 -0.5(6)
C3 C4 C5 Br1 178.6(3)
C4 C5 C6 C1 1.2(6)
Br1 C5 C6 C1 -177.9(3)
N1 C1 C6 C5 177.5(4)
C2 C1 C6 C5 -0.4(5)
N1 C7 C8 C13 -27.5(5)
C14 C7 C8 C13 -151.1(3)
N1 C7 C8 C9 155.1(3)
C14 C7 C8 C9 31.5(5)
C13 C8 C9 O4 173.3(4)
C7 C8 C9 O4 -9.2(6)
C13 C8 C9 C10 -2.6(6)
C7 C8 C9 C10 174.9(4)
O4 C9 C10 C11 -174.4(4)
C8 C9 C10 C11 1.8(6)
C9 C10 C11 C12 0.4(7)
C10 C11 C12 C13 -1.8(7)
C11 C12 C13 C8 0.9(7)
C9 C8 C13 C12 1.3(6)
C7 C8 C13 C12 -176.2(4)
N1 C7 C14 C16 -55.7(4)
C8 C7 C14 C16 71.2(4)
N1 C7 C14 N2 64.9(4)
C8 C7 C14 N2 -168.2(3)
N1 C7 C14 C15 178.2(3)
C8 C7 C14 C15 -54.9(4)
C16 C14 C15 O4 -66.6(4)
C7 C14 C15 O4 59.7(4)
N2 C14 C15 O4 173.5(3)
C16 C14 C15 C17 52.2(4)
C7 C14 C15 C17 178.4(3)
N2 C14 C15 C17 -67.8(4)
O4 C15 C17 C18 -76.8(4)
C14 C15 C17 C18 161.7(3)
C15 C17 C18 O5 -32.0(6)
C15 C17 C18 O6 149.9(3)
C6 C1 N1 C7 6.3(6)
C2 C1 N1 C7 -175.7(3)
C8 C7 N1 C1 94.3(4)
C14 C7 N1 C1 -142.2(4)
C16 C14 N2 O3 -9.9(4)
C7 C14 N2 O3 -132.9(4)
C15 C14 N2 O3 112.4(4)
C16 C14 N2 O2 171.3(3)
C7 C14 N2 O2 48.3(4)
C15 C14 N2 O2 -66.4(4)
C10 C9 O4 C15 -171.1(4)
C8 C9 O4 C15 12.9(6)
C17 C15 O4 C9 -161.5(3)
C14 C15 O4 C9 -38.5(4)
O5 C18 O6 C19 -0.5(5)
C17 C18 O6 C19 177.7(3)
C20 C19 O6 C18 -177.6(4)
